data_4061914
_journal_name_full Organometallics
_journal_year 2003
_chemical_formula_sum 'C11 H4 F4 Hg2 N2 O'
_chemical_formula_weight 657.34
_chemical_name_common 1,2-Bis(cyanomercurio)tetrafluorobenzene-acetaldehyde
_space_group_IT_number 148
_symmetry_cell_setting rhombohedral
_symmetry_space_group_name_Hall '-P 3*'
_symmetry_space_group_name_H-M 'R -3 :R'
_cell_angle_alpha 115.434(2)
_cell_angle_beta 115.434(2)
_cell_angle_gamma 115.434(2)
_cell_formula_units_Z 6
_cell_length_a 15.418(3)
_cell_length_b 15.418(3)
_cell_length_c 15.418(3)
_cell_measurement_temperature 110(0)
_cell_volume 1967.6(6)
_diffrn_ambient_temperature 110(0)
_exptl_crystal_density_diffrn 3.329
_cod_depositor_comments
;
The following automatic conversions were performed:
'_symmetry_cell_setting' value 'Rhombohedral' changed to 'rhombohedral'
according to '/home/saulius/struct/CIF-dictionaries/cif_core.dic'
dictionary named 'cif_core.dic' version 2.4.1 from 2010-06-29.

Automatic conversion script
Id: cif_fix_enum 1527 2010-12-29 10:47:43Z saulius 
;
_cod_original_sg_symbol_H-M 'R -3'
_cod_database_code 4061914

loop_
_symmetry_equiv_pos_as_xyz
'x, y, z'
'z, x, y'
'y, z, x'
'-x, -y, -z'
'-z, -x, -y'
'-y, -z, -x'

loop_
_atom_site_label
_atom_site_type_symbol
_atom_site_fract_x
_atom_site_fract_y
_atom_site_fract_z
_atom_site_U_iso_or_equiv
_atom_site_adp_type
_atom_site_occupancy
_atom_site_symmetry_multiplicity
_atom_site_calc_flag
_atom_site_refinement_flags
_atom_site_disorder_assembly
_atom_site_disorder_group
Hg1 Hg 0.21852(8) 0.40352(8) 0.47211(8) 0.0306(3) Uani 1 1 d . . .
Hg2 Hg 0.05238(8) 0.08205(8) 0.37543(9) 0.0345(3) Uani 1 1 d . . .
F3 F 0.0699(16) 0.1443(14) 0.6111(14) 0.052(4) Uani 1 1 d . . .
F4 F 0.1791(15) 0.3756(15) 0.8446(14) 0.055(4) Uani 1 1 d . . .
F5 F 0.3118(15) 0.6219(13) 0.9196(13) 0.054(4) Uani 1 1 d . . .
F6 F 0.3330(14) 0.6336(12) 0.7599(13) 0.048(3) Uani 1 1 d . . .
O1 O 0.051(2) 0.450(2) 0.435(2) 0.062(5) Uani 1 1 d . . .
N1 N 0.243(2) 0.427(2) 0.287(2) 0.041(5) Uani 1 1 d . . .
N2 N -0.109(2) -0.209(2) 0.078(2) 0.048(5) Uani 1 1 d . . .
C1 C 0.210(2) 0.389(2) 0.595(2) 0.032(2) Uani 1 1 d U . .
C2 C 0.148(2) 0.270(2) 0.562(2) 0.032(2) Uani 1 1 d U . .
C3 C 0.136(2) 0.263(2) 0.646(2) 0.033(2) Uani 1 1 d U . .
C4 C 0.189(2) 0.383(2) 0.764(2) 0.035(2) Uani 1 1 d U . .
C5 C 0.258(2) 0.504(2) 0.803(2) 0.036(2) Uani 1 1 d U . .
C7 C 0.235(2) 0.420(2) 0.352(2) 0.034(5) Uani 1 1 d . . .
C6 C 0.267(2) 0.508(2) 0.719(2) 0.034(2) Uani 1 1 d U . .
C8 C -0.047(2) -0.106(2) 0.186(3) 0.044(6) Uani 1 1 d . . .
C01 C -0.045(3) 0.417(3) 0.341(3) 0.075(7) Uani 1 1 d U . .
H01A H -0.0940 0.4291 0.3535 0.089 Uiso 1 1 calc R . .
C02 C -0.092(3) 0.357(3) 0.207(3) 0.076(7) Uani 1 1 d U . .
H02A H -0.1705 0.3391 0.1489 0.115 Uiso 1 1 calc R . .
H02B H -0.1233 0.2677 0.1537 0.115 Uiso 1 1 calc R . .
H02C H -0.0113 0.4262 0.2323 0.115 Uiso 1 1 calc R . .

loop_
_atom_site_aniso_label
_atom_site_aniso_U_11
_atom_site_aniso_U_22
_atom_site_aniso_U_33
_atom_site_aniso_U_23
_atom_site_aniso_U_13
_atom_site_aniso_U_12
Hg1 0.0340(5) 0.0341(5) 0.0310(4) 0.0255(4) 0.0258(4) 0.0264(4)
Hg2 0.0382(5) 0.0339(5) 0.0387(5) 0.0282(4) 0.0305(4) 0.0277(4)
F3 0.076(9) 0.052(7) 0.056(8) 0.046(7) 0.054(8) 0.049(8)
F4 0.071(9) 0.065(8) 0.048(7) 0.046(7) 0.051(8) 0.048(8)
F5 0.057(8) 0.035(6) 0.031(6) 0.016(6) 0.031(7) 0.030(7)
F6 0.057(8) 0.034(6) 0.038(6) 0.024(6) 0.036(7) 0.030(6)
O1 0.066(12) 0.068(12) 0.085(13) 0.062(12) 0.060(12) 0.056(11)
N1 0.048(11) 0.061(12) 0.050(11) 0.050(11) 0.037(10) 0.046(11)
N2 0.033(10) 0.041(11) 0.051(12) 0.031(11) 0.027(10) 0.027(10)
C1 0.030(4) 0.039(4) 0.030(4) 0.028(3) 0.023(3) 0.026(3)
C2 0.030(4) 0.039(4) 0.030(4) 0.028(3) 0.023(3) 0.026(3)
C3 0.030(4) 0.040(4) 0.030(4) 0.027(3) 0.023(3) 0.026(3)
C4 0.031(4) 0.040(4) 0.030(4) 0.027(3) 0.023(3) 0.025(3)
C5 0.031(4) 0.040(4) 0.031(4) 0.027(3) 0.023(3) 0.025(3)
C7 0.025(10) 0.029(10) 0.033(11) 0.022(10) 0.020(9) 0.018(9)
C6 0.030(4) 0.040(4) 0.030(4) 0.028(3) 0.023(3) 0.025(3)
C8 0.027(11) 0.033(12) 0.045(13) 0.024(12) 0.023(11) 0.022(11)
C01 0.076(14) 0.062(12) 0.076(13) 0.047(12) 0.056(13) 0.055(12)
C02 0.076(14) 0.062(12) 0.077(13) 0.046(12) 0.055(13) 0.055(12)

loop_
_geom_bond_atom_site_label_1
_geom_bond_atom_site_label_2
_geom_bond_distance
_geom_bond_site_symmetry_2
_geom_bond_publ_flag
Hg1 C1 2.05(2) . ?
Hg1 C7 2.07(3) . ?
Hg1 O1 2.855(19) . ?
Hg2 C8 2.08(2) . ?
Hg2 C2 2.10(2) . ?
F3 C3 1.32(3) . ?
F4 C4 1.36(2) . ?
F5 C5 1.36(3) . ?
F6 C6 1.38(2) . ?
O1 C01 1.19(4) . ?
N1 C7 1.11(3) . ?
N2 C8 1.13(3) . ?
C1 C2 1.34(3) . ?
C1 C6 1.40(3) . ?
C2 C3 1.42(3) . ?
C3 C4 1.40(3) . ?
C4 C5 1.33(3) . ?
C5 C6 1.38(3) . ?
C01 C02 1.46(5) . ?
